data_7114204
loop_
_publ_author_name
'Aime, Silvio'
'Barge, Alessandro'
'Batsanov, Andrei S.'
'Botta, Mauro'
'Castelli, Daniela Delli'
'Fedeli, Franco'
'Mortillaro, Armando'
'Parker, David'
'Puschmann, Horst'

_publ_section_title
;
 Controlling the variation of axial water exchange rates in macrocyclic
 lanthanide(iii) complexesElectronic supplementary information (ESI)
 available: experimental section. See
 http://www.rsc.org/suppdata/cc/b2/b202862j/
;
_journal_issue 10
_journal_name_full 'Chemical Communications'
_journal_page_first 1120
_journal_paper_doi 10.1039/b202862j
_journal_year 2002
_chemical_formula_moiety 'C48 H66 Gd N8 O5 3+,3(C F3 O3 S 1-),C2 H6 O,H2 O'
_chemical_formula_sum 'C53 H74 F9 Gd N8 O16 S3'
_chemical_formula_weight 1503.63
_chemical_name_systematic
; 
? 
;
_space_group_IT_number 5
_symmetry_cell_setting monoclinic
_symmetry_space_group_name_Hall 'I 2y'
_symmetry_space_group_name_H-M 'I 1 2 1'
_atom_sites_solution_hydrogens geom
_atom_sites_solution_primary direct
_atom_sites_solution_secondary difmap
_audit_creation_method SHELXL-97
_cell_angle_alpha 90.00
_cell_angle_beta 93.63(2)
_cell_angle_gamma 90.00
_cell_formula_units_Z 8
_cell_length_a 32.018(11)
_cell_length_b 12.654(5)
_cell_length_c 32.715(12)
_cell_measurement_reflns_used 6830
_cell_measurement_temperature 120(2)
_cell_measurement_theta_max 23.12
_cell_measurement_theta_min 2.15
_cell_volume 13228(8)
_computing_cell_refinement 'SMART version 5.625 (Bruker, 2001)'
_computing_data_collection 'SMART version 5.625 (Bruker, 2001)'
_computing_data_reduction 'SAINT version 6.02A (Bruker, 2001)'
_computing_molecular_graphics 'SHELXTL version 6.12 (Bruker, 2001)'
_computing_publication_material 'SHELXTL version 6.12 (Bruker, 2001)'
_computing_structure_refinement 'SHELXL-97 (Sheldrick, 1997)'
_computing_structure_solution 'SHELXS-97 (Sheldrick, 1990)'
_diffrn_ambient_temperature 120(2)
_diffrn_detector_area_resol_mean 8
_diffrn_measured_fraction_theta_full 0.999
_diffrn_measured_fraction_theta_max 0.999
_diffrn_measurement_device_type 'SMART 6000 CCD area detector'
_diffrn_measurement_method '\w scans'
_diffrn_radiation_monochromator graphite
_diffrn_radiation_source 'fine-focus sealed tube'
_diffrn_radiation_type MoK\a
_diffrn_radiation_wavelength 0.71073
_diffrn_reflns_av_R_equivalents 0.0951
_diffrn_reflns_av_sigmaI/netI 0.1459
_diffrn_reflns_limit_h_max 41
_diffrn_reflns_limit_h_min -41
_diffrn_reflns_limit_k_max 16
_diffrn_reflns_limit_k_min -16
_diffrn_reflns_limit_l_max 42
_diffrn_reflns_limit_l_min -42
_diffrn_reflns_number 80020
_diffrn_reflns_theta_full 27.50
_diffrn_reflns_theta_max 27.50
_diffrn_reflns_theta_min 1.73
_diffrn_standards_decay_% 0
_exptl_absorpt_coefficient_mu 1.191
_exptl_absorpt_correction_T_max 0.9320
_exptl_absorpt_correction_T_min 0.8093
_exptl_absorpt_correction_type multi-scan
_exptl_absorpt_process_details 'SADABS V2.03 (Bruker,2001), R(int)=0.108 before correction'
_exptl_crystal_colour colourless
_exptl_crystal_density_diffrn 1.510
_exptl_crystal_density_method 'not measured'
_exptl_crystal_description block
_exptl_crystal_F_000 6152
_exptl_crystal_size_max 0.1
_exptl_crystal_size_mid 0.08
_exptl_crystal_size_min 0.06
_refine_diff_density_max 2.914
_refine_diff_density_min -1.040
_refine_diff_density_rms 0.169
_refine_ls_abs_structure_details 'Flack H D (1983), Acta Cryst. A39, 876-881'
_refine_ls_abs_structure_Flack -0.003(11)
_refine_ls_extinction_method none
_refine_ls_goodness_of_fit_ref 1.098
_refine_ls_hydrogen_treatment constr
_refine_ls_matrix_type full
_refine_ls_number_parameters 1579
_refine_ls_number_reflns 30361
_refine_ls_number_restraints 10
_refine_ls_restrained_S_all 1.098
_refine_ls_R_factor_all 0.1157
_refine_ls_R_factor_gt 0.0767
_refine_ls_shift/su_max 0.013
_refine_ls_shift/su_mean 0.001
_refine_ls_structure_factor_coef Fsqd
_refine_ls_weighting_details 'calc w=1/[\s^2^(Fo^2^)+(0.0908P)^2^+7.5371P] where P=(Fo^2^+2Fc^2^)/3'
_refine_ls_weighting_scheme calc
_refine_ls_wR_factor_gt 0.1908
_refine_ls_wR_factor_ref 0.2105
_reflns_number_gt 21541
_reflns_number_total 30361
_reflns_threshold_expression I>2\s(I)
_cod_data_source_file b202862j.txt
_cod_data_source_block 9c
_cod_original_sg_symbol_H-M I2
_cod_database_code 7114204

loop_
_symmetry_equiv_pos_as_xyz
'x, y, z'
'-x, y, -z'
'x+1/2, y+1/2, z+1/2'
'-x+1/2, y+1/2, -z+1/2'

loop_
_atom_site_label
_atom_site_type_symbol
_atom_site_fract_x
_atom_site_fract_y
_atom_site_fract_z
_atom_site_U_iso_or_equiv
_atom_site_adp_type
_atom_site_occupancy
_atom_site_symmetry_multiplicity
_atom_site_calc_flag
_atom_site_refinement_flags
Gd1A Gd 0.504226(13) 0.37312(3) 0.301258(13) 0.02237(11) Uani 1 1 d .
O1A O 0.5414(2) 0.2499(5) 0.3430(2) 0.0287(15) Uani 1 1 d .
O2A O 0.44741(19) 0.3423(5) 0.3441(2) 0.0243(15) Uani 1 1 d .
O3A O 0.4787(2) 0.5470(5) 0.2982(2) 0.0289(15) Uani 1 1 d .
O4A O 0.5711(2) 0.4530(5) 0.2946(2) 0.0271(15) Uani 1 1 d .
O5A O 0.5245(2) 0.4553(5) 0.3659(2) 0.0289(15) Uani 1 1 d .
H01A H 0.5447 0.4344 0.3811 0.043 Uiso 1 1 d R
H02A H 0.5241 0.5200 0.3706 0.043 Uiso 1 1 d R
N1A N 0.5491(3) 0.2333(6) 0.2600(2) 0.0276(18) Uani 1 1 d .
N2A N 0.4645(3) 0.1882(6) 0.2873(2) 0.0251(18) Uani 1 1 d .
N3A N 0.4330(2) 0.3939(6) 0.2543(2) 0.0258(18) Uani 1 1 d .
N4A N 0.5173(3) 0.4431(6) 0.2255(3) 0.0263(18) Uani 1 1 d .
N11A N 0.5869(3) 0.1176(8) 0.3569(2) 0.0352(19) Uani 1 1 d .
H11A H 0.6034 0.0696 0.3473 0.042 Uiso 1 1 d R
N21A N 0.3972(2) 0.2382(7) 0.3690(2) 0.0267(18) Uani 1 1 d .
H21A H 0.3842 0.1775 0.3668 0.032 Uiso 1 1 d R
N31A N 0.4314(2) 0.6708(6) 0.2825(3) 0.0261(18) Uani 1 1 d .
H31A H 0.4069 0.6856 0.2705 0.031 Uiso 1 1 d R
N41A N 0.6186(3) 0.5458(6) 0.2605(2) 0.0288(18) Uani 1 1 d .
H41A H 0.6245 0.5719 0.2369 0.035 Uiso 1 1 d R
C1A C 0.5240(3) 0.1441(7) 0.2451(3) 0.030(2) Uani 1 1 d .
H11 H 0.5419 0.0854 0.2371 0.036 Uiso 1 1 d R
H12 H 0.5077 0.1683 0.2204 0.036 Uiso 1 1 d R
C2A C 0.4935(3) 0.1033(7) 0.2753(3) 0.027(2) Uani 1 1 d .
H21 H 0.5095 0.0776 0.2999 0.032 Uiso 1 1 d R
H22 H 0.4772 0.0439 0.2634 0.032 Uiso 1 1 d R
C3A C 0.4307(3) 0.1976(8) 0.2553(3) 0.032(2) Uani 1 1 d .
H31 H 0.4428 0.1921 0.2286 0.039 Uiso 1 1 d R
H32 H 0.4106 0.1392 0.2574 0.039 Uiso 1 1 d R
C4A C 0.4063(3) 0.3011(8) 0.2569(3) 0.029(2) Uani 1 1 d .
H41 H 0.3921 0.3036 0.2827 0.034 Uiso 1 1 d R
H42 H 0.3846 0.3032 0.2344 0.034 Uiso 1 1 d R
C5A C 0.4416(3) 0.4098(9) 0.2103(3) 0.031(2) Uani 1 1 d .
H51 H 0.4170 0.4408 0.1954 0.038 Uiso 1 1 d R
H52 H 0.4468 0.3403 0.1982 0.038 Uiso 1 1 d R
C6A C 0.4790(3) 0.4835(8) 0.2047(3) 0.031(2) Uani 1 1 d .
H61 H 0.4833 0.4904 0.1754 0.037 Uiso 1 1 d R
H62 H 0.4730 0.5542 0.2151 0.037 Uiso 1 1 d R
C7A C 0.5350(3) 0.3546(9) 0.2011(3) 0.032(2) Uani 1 1 d .
H71 H 0.5479 0.3834 0.1770 0.038 Uiso 1 1 d R
H72 H 0.5113 0.3098 0.1913 0.038 Uiso 1 1 d R
C8A C 0.5672(3) 0.2877(8) 0.2239(3) 0.025(2) Uani 1 1 d .
H81 H 0.5783 0.2346 0.2055 0.030 Uiso 1 1 d R
H82 H 0.5907 0.3322 0.2342 0.030 Uiso 1 1 d R
C10A C 0.5837(4) 0.1980(9) 0.2898(3) 0.037(3) Uani 1 1 d .
H101 H 0.6076 0.2467 0.2899 0.045 Uiso 1 1 d R
H102 H 0.5931 0.1288 0.2804 0.045 Uiso 1 1 d R
C11A C 0.5684(3) 0.1893(8) 0.3322(3) 0.028(2) Uani 1 1 d .
C12A C 0.5792(3) 0.1194(10) 0.4015(3) 0.035(2) Uani 1 1 d .
H12A H 0.5826 0.1935 0.4118 0.042 Uiso 1 1 calc R
C13A C 0.6138(4) 0.0496(13) 0.4234(4) 0.064(4) Uani 1 1 d .
H131 H 0.6414 0.0762 0.4170 0.096 Uiso 1 1 calc R
H132 H 0.6107 -0.0235 0.4138 0.096 Uiso 1 1 calc R
H133 H 0.6112 0.0521 0.4530 0.096 Uiso 1 1 calc R
C14A C 0.5356(3) 0.0817(9) 0.4092(3) 0.037(3) Uani 1 1 d .
C15A C 0.5210(5) -0.0151(10) 0.3953(4) 0.052(3) Uani 1 1 d .
H15A H 0.5375 -0.0607 0.3802 0.062 Uiso 1 1 d R
C16A C 0.4806(5) -0.0462(12) 0.4047(5) 0.067(5) Uani 1 1 d .
H16A H 0.4688 -0.1101 0.3947 0.080 Uiso 1 1 d R
C17A C 0.4554(5) 0.0201(16) 0.4272(5) 0.068(4) Uani 1 1 d .
H17A H 0.4282 0.0005 0.4340 0.081 Uiso 1 1 d R
C18A C 0.4698(5) 0.1159(18) 0.4397(4) 0.074(5) Uani 1 1 d .
H18A H 0.4530 0.1631 0.4538 0.088 Uiso 1 1 d R
C19A C 0.5101(4) 0.1468(11) 0.4317(4) 0.048(3) Uani 1 1 d .
H19A H 0.5218 0.2101 0.4424 0.057 Uiso 1 1 d R
C20A C 0.4469(3) 0.1579(7) 0.3272(3) 0.024(2) Uani 1 1 d .
H201 H 0.4682 0.1234 0.3454 0.029 Uiso 1 1 d R
H202 H 0.4242 0.1069 0.3209 0.029 Uiso 1 1 d R
C21A C 0.4300(3) 0.2529(8) 0.3468(3) 0.025(2) Uani 1 1 d .
C22A C 0.3819(3) 0.3223(8) 0.3958(3) 0.028(2) Uani 1 1 d .
H22A H 0.4057 0.3518 0.4131 0.033 Uiso 1 1 d R
C23A C 0.3512(4) 0.2682(9) 0.4246(4) 0.042(3) Uani 1 1 d .
H231 H 0.3657 0.2110 0.4399 0.063 Uiso 1 1 calc R
H232 H 0.3272 0.2391 0.4081 0.063 Uiso 1 1 calc R
H233 H 0.3412 0.3205 0.4438 0.063 Uiso 1 1 calc R
C24A C 0.3605(3) 0.4100(8) 0.3708(3) 0.028(2) Uani 1 1 d .
C25A C 0.3273(3) 0.3889(10) 0.3415(4) 0.040(3) Uani 1 1 d .
H25A H 0.3176 0.3197 0.3361 0.048 Uiso 1 1 d R
C26A C 0.3086(4) 0.4703(12) 0.3188(4) 0.054(3) Uani 1 1 d .
H26A H 0.2866 0.4575 0.2989 0.065 Uiso 1 1 d R
C27A C 0.3219(4) 0.5743(11) 0.3264(4) 0.052(3) Uani 1 1 d .
H27A H 0.3095 0.6303 0.3110 0.062 Uiso 1 1 d R
C28A C 0.3530(4) 0.5963(9) 0.3554(4) 0.046(3) Uani 1 1 d .
H28A H 0.3613 0.6666 0.3609 0.055 Uiso 1 1 d R
C29A C 0.3736(4) 0.5134(9) 0.3766(3) 0.034(2) Uani 1 1 d .
H29A H 0.3962 0.5272 0.3958 0.041 Uiso 1 1 d R
C30A C 0.4118(3) 0.4870(8) 0.2698(3) 0.030(2) Uani 1 1 d .
H301 H 0.3947 0.4663 0.2924 0.036 Uiso 1 1 d R
H302 H 0.3929 0.5149 0.2476 0.036 Uiso 1 1 d R
C31A C 0.4430(3) 0.5741(8) 0.2837(3) 0.026(2) Uani 1 1 d .
C32A C 0.4581(3) 0.7566(8) 0.2976(3) 0.034(2) Uani 1 1 d .
H32A H 0.4710 0.7336 0.3244 0.041 Uiso 1 1 d R
C33A C 0.4314(4) 0.8530(8) 0.3065(3) 0.038(3) Uani 1 1 d .
H331 H 0.4101 0.8344 0.3252 0.056 Uiso 1 1 d R
H332 H 0.4180 0.8768 0.2807 0.056 Uiso 1 1 d R
H333 H 0.4490 0.9093 0.3183 0.056 Uiso 1 1 d R
C34A C 0.4919(3) 0.7854(8) 0.2686(4) 0.038(3) Uani 1 1 d .
C35A C 0.4823(4) 0.7970(9) 0.2278(4) 0.043(3) Uani 1 1 d .
H35A H 0.4551 0.7869 0.2157 0.051 Uiso 1 1 d R
C36A C 0.5151(6) 0.8194(12) 0.2031(5) 0.073(5) Uani 1 1 d .
H36A H 0.5112 0.8258 0.1745 0.088 Uiso 1 1 d R
C37A C 0.5538(5) 0.8387(11) 0.2187(7) 0.080(6) Uani 1 1 d .
H37A H 0.5760 0.8569 0.2024 0.097 Uiso 1 1 d R
C38A C 0.5638(5) 0.8293(12) 0.2599(6) 0.068(4) Uani 1 1 d .
H38A H 0.5912 0.8404 0.2717 0.082 Uiso 1 1 d R
C39A C 0.5335(4) 0.7984(9) 0.2844(5) 0.048(3) Uani 1 1 d .
H39A H 0.5389 0.7899 0.3128 0.058 Uiso 1 1 d R
C40A C 0.5481(3) 0.5297(9) 0.2299(3) 0.035(2) Uani 1 1 d .
H401 H 0.5339 0.5966 0.2355 0.042 Uiso 1 1 d R
H402 H 0.5617 0.5376 0.2040 0.042 Uiso 1 1 d R
C41A C 0.5814(3) 0.5076(8) 0.2642(3) 0.029(2) Uani 1 1 d .
C42A C 0.6520(3) 0.5415(8) 0.2945(3) 0.033(2) Uani 1 1 d .
H42A H 0.6416 0.5786 0.3188 0.040 Uiso 1 1 calc R
C43A C 0.6892(4) 0.6044(9) 0.2795(4) 0.050(3) Uani 1 1 d .
H431 H 0.6800 0.6760 0.2719 0.075 Uiso 1 1 calc R
H432 H 0.6999 0.5690 0.2557 0.075 Uiso 1 1 calc R
H433 H 0.7114 0.6083 0.3015 0.075 Uiso 1 1 calc R
C44A C 0.6641(3) 0.4301(9) 0.3069(3) 0.031(2) Uani 1 1 d .
C45A C 0.6805(3) 0.3616(12) 0.2802(3) 0.043(3) Uani 1 1 d .
H45A H 0.6832 0.3799 0.2526 0.052 Uiso 1 1 d R
C46A C 0.6936(4) 0.2599(9) 0.2925(4) 0.041(3) Uani 1 1 d .
H46A H 0.7063 0.2132 0.2745 0.049 Uiso 1 1 d R
C47A C 0.6894(3) 0.2289(9) 0.3331(4) 0.040(3) Uani 1 1 d .
H47A H 0.6966 0.1599 0.3418 0.048 Uiso 1 1 d R
C48A C 0.6702(4) 0.2978(9) 0.3599(3) 0.040(3) Uani 1 1 d .
H48A H 0.6660 0.2781 0.3871 0.048 Uiso 1 1 d R
C49A C 0.6588(3) 0.3991(8) 0.3463(3) 0.033(2) Uani 1 1 d .
H49A H 0.6475 0.4476 0.3645 0.040 Uiso 1 1 d R
Gd1B Gd 0.196435(14) 0.62550(4) 0.493765(13) 0.02637(12) Uani 1 1 d .
O1B O 0.1873(2) 0.7210(6) 0.5540(2) 0.0338(17) Uani 1 1 d .
O2B O 0.1464(2) 0.5066(6) 0.5164(2) 0.0341(17) Uani 1 1 d .
O3B O 0.1668(2) 0.5809(6) 0.4286(2) 0.0367(18) Uani 1 1 d .
O4B O 0.2071(2) 0.7914(5) 0.4650(2) 0.0305(16) Uani 1 1 d .
O5B O 0.1284(2) 0.7091(6) 0.4860(2) 0.0391(18) Uani 1 1 d .
H01B H 0.1127 0.7025 0.4696 0.059 Uiso 1 1 d R
H02B H 0.1246 0.7607 0.4889 0.059 Uiso 1 1 d R
N1B N 0.2676(3) 0.7026(7) 0.5295(3) 0.033(2) Uani 1 1 d .
N2B N 0.2248(3) 0.5051(8) 0.5559(3) 0.037(2) Uani 1 1 d .
N3B N 0.2172(3) 0.4335(7) 0.4680(2) 0.0304(19) Uani 1 1 d .
N4B N 0.2596(2) 0.6327(7) 0.4428(2) 0.0295(17) Uani 1 1 d .
N11B N 0.2069(3) 0.8305(8) 0.6053(3) 0.039(2) Uani 1 1 d .
H11B H 0.2268 0.8712 0.6161 0.046 Uiso 1 1 d R
N21B N 0.1194(3) 0.4026(9) 0.5641(3) 0.056(3) Uani 1 1 d .
H21B H 0.1237 0.3686 0.5872 0.067 Uiso 1 1 d R
N31B N 0.1477(3) 0.4675(8) 0.3780(3) 0.041(2) Uani 1 1 d .
H31B H 0.1525 0.4063 0.3669 0.049 Uiso 1 1 d R
N41B N 0.2332(3) 0.9075(7) 0.4218(3) 0.035(2) Uani 1 1 d .
H41B H 0.2501 0.9188 0.4023 0.042 Uiso 1 1 d R
C1B C 0.2871(4) 0.6206(11) 0.5592(3) 0.044(3) Uani 1 1 d .
H1BB H 0.3064 0.6561 0.5792 0.053 Uiso 1 1 d R
H1BC H 0.3036 0.5712 0.5436 0.053 Uiso 1 1 d R
C2B C 0.2575(4) 0.5630(10) 0.5829(3) 0.044(3) Uani 1 1 d .
H2BA H 0.2724 0.5118 0.6010 0.053 Uiso 1 1 d R
H2BB H 0.2423 0.6116 0.6001 0.053 Uiso 1 1 d R
C3B C 0.2448(4) 0.4061(9) 0.5414(3) 0.042(3) Uani 1 1 d .
H3BA H 0.2453 0.3536 0.5635 0.050 Uiso 1 1 d R
H3BB H 0.2741 0.4208 0.5357 0.050 Uiso 1 1 d R
C4B C 0.2212(4) 0.3564(9) 0.5039(3) 0.037(3) Uani 1 1 d .
H4BA H 0.2371 0.2941 0.4958 0.044 Uiso 1 1 d R
H4BB H 0.1930 0.3330 0.5101 0.044 Uiso 1 1 d R
C5B C 0.2580(4) 0.4361(9) 0.4484(3) 0.036(3) Uani 1 1 d .
H5BA H 0.2611 0.3722 0.4319 0.044 Uiso 1 1 d R
H5BB H 0.2809 0.4369 0.4698 0.044 Uiso 1 1 d R
C6B C 0.2622(3) 0.5296(8) 0.4206(3) 0.032(2) Uani 1 1 d .
H6BA H 0.2888 0.5253 0.4072 0.039 Uiso 1 1 d R
H6BB H 0.2394 0.5285 0.3991 0.039 Uiso 1 1 d R
C7B C 0.3002(3) 0.6497(9) 0.4663(3) 0.040(3) Uani 1 1 d .
H7BA H 0.3216 0.6733 0.4480 0.047 Uiso 1 1 d R
H7BB H 0.3092 0.5813 0.4779 0.047 Uiso 1 1 d R
C8B C 0.2977(3) 0.7303(10) 0.4997(3) 0.035(3) Uani 1 1 d .
H8BA H 0.3257 0.7381 0.5136 0.042 Uiso 1 1 d R
H8BB H 0.2897 0.7992 0.4879 0.042 Uiso 1 1 d R
C10B C 0.2557(4) 0.7958(9) 0.5526(4) 0.040(3) Uani 1 1 d .
H10D H 0.2772 0.8108 0.5744 0.047 Uiso 1 1 d R
H10E H 0.2540 0.8567 0.5340 0.047 Uiso 1 1 d R
C11B C 0.2134(4) 0.7816(9) 0.5713(3) 0.036(3) Uani 1 1 d .
C12B C 0.1660(4) 0.8216(10) 0.6245(4) 0.047(3) Uani 1 1 d .
H12B H 0.1426 0.8332 0.6037 0.057 Uiso 1 1 d R
C13B C 0.1632(5) 0.9113(10) 0.6557(4) 0.053(3) Uani 1 1 d .
H13D H 0.1371 0.9077 0.6695 0.080 Uiso 1 1 d R
H13E H 0.1650 0.9790 0.6419 0.080 Uiso 1 1 d R
H13F H 0.1868 0.9038 0.6757 0.080 Uiso 1 1 d R
C14B C 0.1606(4) 0.7160(10) 0.6433(3) 0.046(3) Uani 1 1 d .
C15B C 0.1955(5) 0.6736(12) 0.6692(4) 0.058(4) Uani 1 1 d .
H15B H 0.2215 0.7088 0.6728 0.070 Uiso 1 1 d R
C16B C 0.1893(8) 0.5809(15) 0.6881(5) 0.090(7) Uani 1 1 d .
H16B H 0.2112 0.5508 0.7048 0.108 Uiso 1 1 d R
C17B C 0.1506(7) 0.5261(16) 0.6813(5) 0.083(6) Uani 1 1 d .
H17B H 0.1479 0.4602 0.6943 0.099 Uiso 1 1 d R
C18B C 0.1181(6) 0.5678(14) 0.6575(6) 0.072(5) Uani 1 1 d .
H18B H 0.0924 0.5312 0.6544 0.087 Uiso 1 1 d R
C19B C 0.1246(5) 0.6594(12) 0.6384(5) 0.067(4) Uani 1 1 d .
H19B H 0.1026 0.6862 0.6209 0.081 Uiso 1 1 d R
C20B C 0.1882(4) 0.4796(10) 0.5800(4) 0.042(3) Uani 1 1 d .
H20D H 0.1830 0.5380 0.5988 0.051 Uiso 1 1 d R
H20E H 0.1945 0.4159 0.5963 0.051 Uiso 1 1 d R
C21B C 0.1498(4) 0.4646(10) 0.5514(4) 0.044(3) Uani 1 1 d .
C22B C 0.0795(3) 0.3864(12) 0.5396(4) 0.054(4) Uani 1 1 d .
H22B H 0.0671 0.4567 0.5330 0.064 Uiso 1 1 d R
C23B C 0.0476(5) 0.3354(16) 0.5656(6) 0.091(6) Uani 1 1 d .
H23D H 0.0437 0.3746 0.5906 0.137 Uiso 1 1 d R
H23E H 0.0606 0.2677 0.5723 0.137 Uiso 1 1 d R
H23F H 0.0205 0.3239 0.5511 0.137 Uiso 1 1 d R
C24B C 0.0856(3) 0.3246(12) 0.5010(4) 0.052(3) Uani 1 1 d .
C25B C 0.1043(4) 0.2289(13) 0.5022(5) 0.061(4) Uani 1 1 d .
H25B H 0.1146 0.2000 0.5273 0.073 Uiso 1 1 d R
C26B C 0.1095(5) 0.1765(15) 0.4676(6) 0.076(5) Uani 1 1 d .
H26B H 0.1235 0.1108 0.4680 0.091 Uiso 1 1 d R
C27B C 0.0924(5) 0.2175(19) 0.4313(6) 0.087(6) Uani 1 1 d .
H27B H 0.0955 0.1810 0.4066 0.105 Uiso 1 1 d R
C28B C 0.0734(4) 0.3122(16) 0.4268(6) 0.076(5) Uani 1 1 d .
H28B H 0.0626 0.3402 0.4017 0.092 Uiso 1 1 d R
C29B C 0.0712(4) 0.3630(17) 0.4639(5) 0.076(5) Uani 1 1 d .
H29B H 0.0580 0.4296 0.4638 0.091 Uiso 1 1 d R
C30B C 0.1833(3) 0.3995(8) 0.4392(3) 0.029(2) Uani 1 1 d .
H30D H 0.1610 0.3671 0.4545 0.035 Uiso 1 1 d R
H30E H 0.1940 0.3453 0.4211 0.035 Uiso 1 1 d R
C31B C 0.1661(3) 0.4894(9) 0.4137(3) 0.035(2) Uani 1 1 d .
C32B C 0.1214(4) 0.5474(9) 0.3548(3) 0.036(3) Uani 1 1 d .
H32B H 0.1017 0.5793 0.3735 0.043 Uiso 1 1 d R
C33B C 0.0960(4) 0.4891(10) 0.3212(4) 0.046(3) Uani 1 1 d .
H33D H 0.0792 0.4338 0.3328 0.069 Uiso 1 1 d R
H33E H 0.1146 0.4580 0.3020 0.069 Uiso 1 1 d R
H33F H 0.0775 0.5399 0.3069 0.069 Uiso 1 1 d R
C34B C 0.1499(3) 0.6318(9) 0.3389(3) 0.036(2) Uani 1 1 d .
C35B C 0.1798(4) 0.6148(12) 0.3120(4) 0.050(3) Uani 1 1 d .
H35B H 0.1842 0.5449 0.3033 0.060 Uiso 1 1 d R
C36B C 0.2030(6) 0.703(2) 0.2984(5) 0.106(9) Uani 1 1 d .
H36B H 0.2252 0.6891 0.2814 0.127 Uiso 1 1 d R
C37B C 0.1978(7) 0.7984(17) 0.3116(6) 0.091(8) Uani 1 1 d .
H37B H 0.2125 0.8556 0.3009 0.109 Uiso 1 1 d R
C38B C 0.1673(6) 0.8207(11) 0.3365(5) 0.068(5) Uani 1 1 d .
H38B H 0.1640 0.8905 0.3458 0.081 Uiso 1 1 d R
C39B C 0.1449(4) 0.7376(10) 0.3502(4) 0.053(4) Uani 1 1 d .
H39B H 0.1243 0.7540 0.3687 0.064 Uiso 1 1 d R
C40B C 0.2500(4) 0.7191(9) 0.4142(3) 0.033(2) Uani 1 1 d .
H40D H 0.2308 0.6944 0.3916 0.039 Uiso 1 1 d R
H40E H 0.2761 0.7421 0.4025 0.039 Uiso 1 1 d R
C41B C 0.2300(3) 0.8092(9) 0.4360(3) 0.034(3) Uani 1 1 d .
C42B C 0.2104(3) 0.9964(9) 0.4390(3) 0.034(2) Uani 1 1 d .
H42B H 0.1820 0.9697 0.4448 0.040 Uiso 1 1 calc R
C43B C 0.2042(4) 1.0810(9) 0.4054(3) 0.038(3) Uani 1 1 d .
H43D H 0.1909 1.0512 0.3805 0.057 Uiso 1 1 d R
H43E H 0.2316 1.1086 0.3998 0.057 Uiso 1 1 d R
H43F H 0.1868 1.1379 0.4151 0.057 Uiso 1 1 d R
C44B C 0.2300(3) 1.0367(8) 0.4784(3) 0.033(2) Uani 1 1 d .
C45B C 0.2717(3) 1.0718(9) 0.4807(3) 0.035(2) Uani 1 1 d .
H45B H 0.2874 1.0676 0.4574 0.042 Uiso 1 1 d R
C46B C 0.2881(4) 1.1121(11) 0.5159(3) 0.044(3) Uani 1 1 d .
H46B H 0.3156 1.1390 0.5166 0.053 Uiso 1 1 d R
C47B C 0.2680(4) 1.1155(9) 0.5511(3) 0.045(3) Uani 1 1 d .
H47B H 0.2804 1.1414 0.5759 0.054 Uiso 1 1 d R
C48B C 0.2269(4) 1.0820(9) 0.5491(3) 0.038(3) Uani 1 1 d .
H48B H 0.2114 1.0836 0.5727 0.046 Uiso 1 1 d R
C49B C 0.2089(4) 1.0421(8) 0.5141(3) 0.036(2) Uani 1 1 d .
H49B H 0.1810 1.0175 0.5134 0.043 Uiso 1 1 d R
S1 S 0.15358(9) 0.2061(2) 0.30916(9) 0.0358(6) Uani 1 1 d .
O11 O 0.1513(3) 0.0938(6) 0.3106(3) 0.060(3) Uani 1 1 d .
O12 O 0.1302(3) 0.2542(6) 0.2756(3) 0.048(2) Uani 1 1 d .
O13 O 0.1505(2) 0.2555(6) 0.3476(2) 0.0418(19) Uani 1 1 d .
C1S C 0.2073(5) 0.2351(14) 0.2973(4) 0.060(4) Uani 1 1 d .
F11 F 0.2162(4) 0.1960(13) 0.2632(3) 0.129(5) Uani 1 1 d .
F12 F 0.2343(2) 0.1988(8) 0.3262(3) 0.079(3) Uani 1 1 d .
F13 F 0.2115(3) 0.3403(10) 0.2962(4) 0.112(5) Uani 1 1 d .
S2 S 0.31537(10) 0.9046(2) 0.65943(10) 0.0440(7) Uani 1 1 d .
O21 O 0.2821(3) 0.9525(7) 0.6349(3) 0.053(2) Uani 1 1 d .
O22 O 0.3216(3) 0.7925(7) 0.6502(3) 0.054(2) Uani 1 1 d .
O23 O 0.3529(3) 0.9654(8) 0.6651(4) 0.072(3) Uani 1 1 d .
C2S C 0.2976(4) 0.9059(9) 0.7101(3) 0.041(3) Uani 1 1 d .
F21 F 0.3258(2) 0.8764(7) 0.7374(2) 0.0575(18) Uani 1 1 d .
F22 F 0.2630(2) 0.8418(6) 0.7128(2) 0.061(2) Uani 1 1 d .
F23 F 0.2841(3) 1.0034(6) 0.7200(2) 0.069(2) Uani 1 1 d .
S3 S 0.14119(11) 0.2036(2) 0.64823(9) 0.0458(8) Uani 1 1 d .
O31 O 0.1263(3) 0.1482(7) 0.6824(2) 0.047(2) Uani 1 1 d .
O32 O 0.1263(3) 0.3104(7) 0.6444(3) 0.052(2) Uani 1 1 d .
O33 O 0.1414(3) 0.1500(8) 0.6105(3) 0.059(2) Uani 1 1 d .
C3S C 0.1972(4) 0.2168(10) 0.6626(4) 0.051(3) Uani 1 1 d .
F31 F 0.2149(2) 0.1253(7) 0.6705(3) 0.064(2) Uani 1 1 d .
F32 F 0.2163(3) 0.2620(6) 0.6320(3) 0.070(3) Uani 1 1 d .
F33 F 0.2047(3) 0.2748(8) 0.6960(3) 0.078(3) Uani 1 1 d .
S4 S 0.61211(11) 0.4453(3) 0.45470(11) 0.0588(9) Uani 1 1 d .
O41 O 0.5927(3) 0.3917(8) 0.4214(2) 0.057(2) Uani 1 1 d .
O42 O 0.6498(3) 0.3985(10) 0.4730(3) 0.078(3) Uani 1 1 d .
O43 O 0.6137(4) 0.5631(9) 0.4494(4) 0.091(4) Uani 1 1 d .
C4S C 0.5764(7) 0.4290(16) 0.4928(5) 0.080(5) Uani 1 1 d .
F41 F 0.5709(4) 0.3290(9) 0.5029(3) 0.098(4) Uani 1 1 d .
F42 F 0.5396(4) 0.4700(13) 0.4803(4) 0.144(6) Uani 1 1 d .
F43 F 0.5902(6) 0.4875(11) 0.5266(3) 0.152(7) Uani 1 1 d .
S5 S 0.0287(2) 0.7081(7) 0.3967(2) 0.107(2) Uani 0.85 1 d PD
O51 O 0.0332(5) 0.7015(14) 0.3530(4) 0.121(6) Uani 1 1 d .
O52 O 0.0623(4) 0.6747(16) 0.4232(4) 0.132(7) Uani 1 1 d .
O53 O 0.0008(12) 0.785(3) 0.4056(11) 0.142(13) Uiso 0.50 1 d P
C5S C -0.0041(12) 0.593(4) 0.3997(7) 0.122(16) Uiso 0.50 1 d PD
F51 F 0.0185(8) 0.5161(17) 0.3943(7) 0.248(11) Uiso 1 1 d D
F52 F -0.0186(9) 0.594(2) 0.4334(9) 0.161(12) Uiso 0.50 1 d PD
F53 F -0.0317(9) 0.600(3) 0.3718(11) 0.21(2) Uiso 0.35 1 d PD
S6 S 0.32897(10) 0.9756(3) 0.35791(10) 0.0497(8) Uani 1 1 d .
O61 O 0.3697(2) 1.0181(6) 0.3649(3) 0.045(2) Uani 1 1 d .
O62 O 0.2963(4) 1.0200(12) 0.3785(3) 0.095(4) Uani 1 1 d .
O63 O 0.3272(4) 0.8624(11) 0.3573(5) 0.113(5) Uani 1 1 d .
C6S C 0.3174(4) 1.0098(14) 0.3041(5) 0.063(4) Uani 1 1 d .
F61 F 0.3204(3) 1.1126(8) 0.2990(3) 0.086(3) Uani 1 1 d .
F62 F 0.3434(3) 0.9652(11) 0.2805(3) 0.107(4) Uani 1 1 d .
F63 F 0.2776(3) 0.9822(9) 0.2919(3) 0.085(3) Uani 1 1 d .
O1S O 0.5226(5) 0.6702(9) 0.3836(4) 0.092(4) Uani 1 1 d .
C7S C 0.5121(11) 0.681(3) 0.4275(11) 0.102(10) Uiso 0.65 1 d P
C7S' C 0.485(3) 0.613(7) 0.394(2) 0.13(2) Uiso 0.35 1 d P
C8S C 0.4678(8) 0.6544(18) 0.4315(11) 0.149(13) Uani 1 1 d .
O2S O 0.1075(9) 0.903(2) 0.4975(9) 0.179(11) Uiso 0.75 1 d P
O3S O -0.0227(12) 0.996(3) 0.3955(12) 0.146(13) Uiso 0.50 1 d P
C11S C 0.0014(15) 1.078(4) 0.4108(15) 0.112(15) Uiso 0.50 1 d P
C12S C 0.0017(19) 1.060(5) 0.4613(18) 0.15(2) Uiso 0.50 1 d P
O1W O 0.6060(5) 0.7314(16) 0.3906(6) 0.145(7) Uani 1 1 d .
O2W O 0.0944(10) 0.984(3) 0.5671(10) 0.125(10) Uiso 0.50 1 d P

loop_
_atom_site_aniso_label
_atom_site_aniso_U_11
_atom_site_aniso_U_22
_atom_site_aniso_U_33
_atom_site_aniso_U_23
_atom_site_aniso_U_13
_atom_site_aniso_U_12
Gd1A 0.0219(2) 0.0208(2) 0.0245(2) 0.0014(2) 0.00240(16) 0.0011(2)
O1A 0.033(4) 0.026(4) 0.027(4) 0.003(3) 0.002(3) 0.002(3)
O2A 0.019(3) 0.020(3) 0.034(4) -0.003(3) 0.008(3) -0.001(2)
O3A 0.022(4) 0.019(3) 0.045(4) -0.001(3) 0.004(3) -0.001(3)
O4A 0.021(3) 0.031(4) 0.029(4) 0.008(3) -0.001(3) 0.000(3)
O5A 0.030(4) 0.017(3) 0.038(4) -0.005(3) -0.006(3) -0.003(3)
N1A 0.031(5) 0.025(4) 0.027(4) 0.001(3) 0.003(3) -0.004(4)
N2A 0.031(5) 0.015(4) 0.029(4) -0.003(3) 0.002(4) 0.004(3)
N3A 0.014(4) 0.033(5) 0.030(4) 0.000(3) 0.005(3) -0.003(3)
N4A 0.027(4) 0.020(4) 0.032(5) 0.005(3) 0.003(3) -0.003(3)
N11A 0.039(5) 0.032(5) 0.035(4) 0.010(4) 0.011(4) 0.005(4)
N21A 0.019(4) 0.028(4) 0.034(5) 0.001(4) 0.011(3) 0.000(3)
N31A 0.019(4) 0.022(4) 0.037(5) -0.002(3) 0.000(3) 0.003(3)
N41A 0.035(5) 0.027(4) 0.025(4) 0.008(3) 0.006(3) -0.002(4)
C1A 0.027(5) 0.021(5) 0.044(6) -0.002(4) 0.008(4) 0.010(4)
C2A 0.036(5) 0.012(5) 0.034(5) -0.008(4) 0.010(4) -0.003(4)
C3A 0.041(6) 0.033(6) 0.023(5) -0.003(4) 0.003(4) 0.000(5)
C4A 0.023(5) 0.038(6) 0.025(5) -0.003(4) 0.004(4) 0.002(4)
C5A 0.035(6) 0.036(6) 0.023(5) 0.002(4) 0.001(4) 0.005(4)
C6A 0.032(5) 0.033(6) 0.027(5) 0.001(4) 0.002(4) 0.011(5)
C7A 0.031(5) 0.041(7) 0.024(5) 0.003(4) 0.005(4) -0.001(5)
C8A 0.020(5) 0.024(5) 0.031(5) 0.003(4) 0.007(4) 0.000(4)
C10A 0.041(6) 0.034(6) 0.037(6) 0.007(5) 0.003(5) 0.016(5)
C11A 0.021(5) 0.024(5) 0.038(6) 0.002(4) 0.000(4) 0.008(4)
C12A 0.023(5) 0.044(6) 0.037(5) 0.012(6) 0.001(4) 0.000(5)
C13A 0.042(8) 0.090(11) 0.057(9) 0.035(8) -0.012(6) 0.015(7)
C14A 0.033(6) 0.044(6) 0.034(6) 0.018(5) -0.002(5) 0.001(5)
C15A 0.069(9) 0.032(6) 0.051(8) 0.007(6) -0.007(7) 0.006(6)
C16A 0.054(9) 0.051(8) 0.093(12) 0.026(8) -0.026(8) -0.021(7)
C17A 0.043(8) 0.104(14) 0.055(9) 0.027(9) -0.003(7) -0.002(9)
C18A 0.064(9) 0.108(14) 0.050(8) 0.032(10) 0.010(7) 0.014(11)
C19A 0.038(6) 0.055(8) 0.051(7) 0.006(6) 0.008(5) 0.005(6)
C20A 0.027(5) 0.021(5) 0.025(5) 0.006(4) 0.007(4) 0.001(4)
C21A 0.021(5) 0.026(5) 0.026(5) 0.002(4) 0.000(4) -0.004(4)
C22A 0.025(5) 0.026(5) 0.032(5) -0.001(4) 0.006(4) -0.001(4)
C23A 0.037(6) 0.043(7) 0.049(7) 0.012(6) 0.021(5) 0.013(5)
C24A 0.028(5) 0.029(5) 0.028(5) 0.005(4) 0.013(4) 0.009(4)
C25A 0.033(6) 0.034(7) 0.054(7) 0.004(5) 0.009(5) 0.008(5)
C26A 0.031(6) 0.074(10) 0.056(8) 0.008(7) 0.004(6) 0.013(6)
C27A 0.065(9) 0.049(8) 0.044(7) 0.020(6) 0.022(7) 0.019(7)
C28A 0.060(8) 0.031(7) 0.048(7) 0.003(5) 0.021(6) 0.003(5)
C29A 0.039(6) 0.036(6) 0.028(5) -0.001(4) 0.013(4) -0.002(5)
C30A 0.015(5) 0.033(6) 0.042(6) 0.000(5) 0.003(4) 0.004(4)
C31A 0.024(5) 0.025(5) 0.029(5) 0.006(4) 0.005(4) 0.004(4)
C32A 0.039(6) 0.023(5) 0.042(6) 0.002(5) 0.009(5) -0.005(4)
C33A 0.046(6) 0.029(6) 0.039(6) -0.003(5) 0.015(5) 0.001(5)
C34A 0.027(5) 0.023(5) 0.064(8) 0.009(5) 0.009(5) 0.001(4)
C35A 0.035(6) 0.034(6) 0.061(8) 0.014(6) 0.018(6) 0.014(5)
C36A 0.103(14) 0.045(8) 0.076(11) 0.024(8) 0.042(10) -0.008(9)
C37A 0.057(10) 0.039(8) 0.152(18) 0.028(9) 0.066(12) 0.002(7)
C38A 0.039(8) 0.050(8) 0.117(15) 0.000(9) 0.018(9) 0.000(6)
C39A 0.041(7) 0.032(6) 0.072(9) -0.002(6) 0.005(6) -0.012(5)
C40A 0.035(6) 0.031(6) 0.040(6) 0.010(5) 0.015(5) -0.001(5)
C41A 0.024(5) 0.027(5) 0.034(6) 0.002(4) 0.003(4) 0.007(4)
C42A 0.028(5) 0.024(5) 0.048(6) -0.004(5) 0.006(5) -0.008(4)
C43A 0.044(7) 0.038(7) 0.065(8) 0.010(6) -0.015(6) -0.019(5)
C44A 0.020(5) 0.039(6) 0.035(6) 0.013(5) -0.001(4) 0.003(4)
C45A 0.030(5) 0.061(8) 0.038(6) 0.000(6) -0.005(4) 0.006(6)
C46A 0.030(6) 0.036(6) 0.058(8) 0.001(6) 0.006(5) 0.004(5)
C47A 0.033(6) 0.037(6) 0.051(7) 0.008(5) 0.006(5) 0.008(5)
C48A 0.042(7) 0.044(7) 0.033(6) 0.007(5) -0.002(5) 0.004(5)
C49A 0.030(5) 0.038(7) 0.031(5) -0.005(4) -0.007(4) 0.000(4)
Gd1B 0.0268(2) 0.0301(3) 0.0223(2) 0.0023(2) 0.00254(17) 0.0060(2)
O1B 0.040(4) 0.041(4) 0.021(3) 0.000(3) 0.008(3) -0.001(4)
O2B 0.033(4) 0.035(4) 0.035(4) 0.019(3) 0.005(3) 0.003(3)
O3B 0.047(5) 0.039(4) 0.024(4) -0.003(3) -0.003(3) 0.029(4)
O4B 0.040(4) 0.024(4) 0.028(4) -0.003(3) 0.007(3) -0.003(3)
O5B 0.038(4) 0.036(4) 0.043(4) 0.002(3) -0.008(3) 0.013(3)
N1B 0.030(5) 0.042(5) 0.027(4) -0.007(4) -0.001(4) 0.009(4)
N2B 0.041(5) 0.042(5) 0.027(5) 0.001(4) -0.005(4) 0.004(4)
N3B 0.034(5) 0.034(5) 0.023(4) 0.001(4) 0.001(4) 0.006(4)
N4B 0.027(4) 0.033(4) 0.029(4) -0.009(4) 0.004(3) 0.005(4)
N11B 0.040(5) 0.047(5) 0.028(5) -0.002(4) -0.002(4) 0.009(4)
N21B 0.049(6) 0.070(8) 0.051(6) 0.025(5) 0.022(5) 0.012(5)
N31B 0.062(7) 0.031(5) 0.029(5) 0.004(4) -0.006(4) 0.000(5)
N41B 0.046(5) 0.036(5) 0.024(4) -0.001(4) 0.011(4) -0.010(4)
C1B 0.050(7) 0.040(6) 0.041(6) 0.002(6) -0.009(5) 0.020(6)
C2B 0.054(8) 0.048(7) 0.028(6) 0.005(5) -0.009(5) 0.027(6)
C3B 0.047(7) 0.049(7) 0.028(5) 0.010(5) -0.002(5) 0.013(5)
C4B 0.043(6) 0.033(7) 0.034(5) 0.009(5) -0.002(4) 0.011(5)
C5B 0.042(6) 0.035(6) 0.032(6) -0.008(5) 0.004(5) 0.013(5)
C6B 0.033(6) 0.035(6) 0.030(5) -0.005(4) 0.012(4) -0.001(5)
C7B 0.037(6) 0.044(7) 0.039(6) -0.016(5) 0.009(5) -0.003(5)
C8B 0.012(5) 0.051(7) 0.041(6) -0.012(5) -0.005(4) -0.010(4)
C10B 0.042(7) 0.038(6) 0.038(6) -0.004(5) -0.006(5) 0.010(5)
C11B 0.046(7) 0.030(6) 0.034(6) 0.004(5) 0.006(5) 0.001(5)
C12B 0.060(8) 0.054(7) 0.029(6) 0.000(5) 0.011(5) 0.011(6)
C13B 0.075(9) 0.046(7) 0.041(7) 0.012(6) 0.020(6) 0.012(6)
C14B 0.073(9) 0.038(7) 0.028(6) -0.001(5) 0.009(6) 0.012(6)
C15B 0.062(9) 0.071(9) 0.042(7) 0.009(7) 0.001(6) 0.005(7)
C16B 0.16(2) 0.073(11) 0.036(8) 0.008(8) 0.011(10) 0.044(13)
C17B 0.124(17) 0.080(13) 0.049(10) 0.008(9) 0.034(11) -0.020(13)
C18B 0.077(12) 0.066(10) 0.080(12) -0.007(9) 0.047(10) -0.004(9)
C19B 0.062(10) 0.067(10) 0.075(11) -0.003(8) 0.029(8) 0.004(8)
C20B 0.045(7) 0.045(7) 0.037(6) 0.011(5) 0.000(5) 0.004(6)
C21B 0.042(7) 0.052(7) 0.040(7) 0.014(6) 0.009(5) 0.017(6)
C22B 0.022(5) 0.067(9) 0.072(8) 0.034(8) 0.010(5) 0.005(6)
C23B 0.044(9) 0.124(17) 0.110(14) -0.005(12) 0.039(9) -0.021(9)
C24B 0.016(5) 0.076(9) 0.065(9) 0.018(7) 0.013(5) -0.005(6)
C25B 0.050(8) 0.081(11) 0.055(9) 0.005(8) 0.024(7) -0.010(8)
C26B 0.043(8) 0.094(13) 0.093(13) 0.014(10) 0.017(8) 0.004(8)
C27B 0.056(10) 0.132(18) 0.075(12) 0.009(12) 0.016(9) -0.017(11)
C28B 0.028(7) 0.110(15) 0.090(13) 0.043(11) -0.008(7) -0.025(8)
C29B 0.033(7) 0.114(14) 0.081(11) 0.021(12) 0.005(7) -0.031(9)
C30B 0.037(6) 0.027(6) 0.023(5) 0.007(4) -0.001(4) 0.000(4)
C31B 0.041(6) 0.031(6) 0.033(6) 0.007(5) 0.006(5) 0.003(5)
C32B 0.042(6) 0.038(6) 0.026(5) 0.005(5) -0.015(5) -0.007(5)
C33B 0.050(7) 0.046(7) 0.039(7) 0.007(6) -0.007(5) -0.015(6)
C34B 0.054(7) 0.027(5) 0.026(5) 0.004(5) -0.011(4) -0.012(5)
C35B 0.049(7) 0.051(8) 0.051(7) 0.003(7) 0.007(6) -0.008(7)
C36B 0.076(13) 0.19(3) 0.043(9) 0.035(13) -0.017(8) -0.063(15)
C37B 0.103(16) 0.082(13) 0.078(13) 0.051(11) -0.064(12) -0.061(13)
C38B 0.089(12) 0.033(7) 0.073(11) 0.020(7) -0.056(9) -0.017(8)
C39B 0.054(8) 0.043(7) 0.057(8) 0.002(6) -0.039(7) -0.005(6)
C40B 0.032(6) 0.034(6) 0.034(6) 0.001(5) 0.004(5) 0.002(5)
C41B 0.029(6) 0.048(7) 0.025(5) -0.006(5) 0.009(4) -0.010(5)
C42B 0.032(6) 0.036(6) 0.033(6) -0.002(5) 0.004(4) -0.006(5)
C43B 0.034(6) 0.041(6) 0.038(6) 0.007(5) 0.002(5) 0.008(5)
C44B 0.037(6) 0.022(5) 0.039(6) 0.003(4) 0.001(5) -0.007(4)
C45B 0.034(6) 0.032(6) 0.039(6) -0.001(5) 0.001(5) 0.011(5)
C46B 0.034(6) 0.060(8) 0.038(6) -0.003(6) -0.014(5) 0.006(6)
C47B 0.079(9) 0.025(6) 0.028(5) -0.006(5) -0.015(5) -0.001(7)
C48B 0.039(6) 0.042(6) 0.034(6) -0.005(5) 0.010(5) 0.012(5)
C49B 0.037(6) 0.027(5) 0.044(6) -0.001(5) 0.005(5) 0.001(5)
S1 0.0389(15) 0.0306(14) 0.0362(15) -0.0003(11) -0.0102(12) -0.0053(12)
O11 0.090(7) 0.023(4) 0.063(6) 0.001(4) -0.035(5) -0.004(4)
O12 0.048(5) 0.040(5) 0.055(5) 0.008(4) -0.018(4) -0.007(4)
O13 0.044(5) 0.033(4) 0.047(5) 0.006(4) -0.002(4) 0.004(4)
C1S 0.055(9) 0.079(11) 0.047(8) 0.015(7) 0.003(7) -0.004(8)
F11 0.103(9) 0.229(16) 0.058(6) -0.008(8) 0.033(6) 0.041(9)
F12 0.040(4) 0.113(8) 0.084(6) 0.030(6) 0.002(4) 0.015(5)
F13 0.050(5) 0.151(12) 0.132(9) 0.075(8) -0.013(5) -0.033(6)
S2 0.0444(17) 0.0425(17) 0.0465(17) -0.0049(13) 0.0131(13) -0.0086(13)
O21 0.071(6) 0.050(5) 0.037(5) 0.003(4) -0.001(4) -0.004(5)
O22 0.060(6) 0.058(6) 0.045(5) -0.011(4) 0.009(4) 0.001(5)
O23 0.054(6) 0.059(6) 0.105(9) -0.002(6) 0.021(6) -0.020(5)
C2S 0.066(8) 0.030(6) 0.026(5) 0.000(4) 0.001(5) -0.010(5)
F21 0.063(4) 0.055(4) 0.053(4) -0.005(4) -0.010(3) 0.009(4)
F22 0.059(5) 0.064(5) 0.061(5) 0.003(4) 0.012(4) 0.002(4)
F23 0.110(7) 0.045(4) 0.051(5) -0.006(4) 0.008(5) 0.008(4)
S3 0.0565(19) 0.0432(17) 0.0398(16) 0.0133(14) 0.0187(14) 0.0164(14)
O31 0.047(5) 0.050(5) 0.046(5) 0.023(4) 0.019(4) 0.007(4)
O32 0.055(5) 0.054(5) 0.051(5) 0.018(4) 0.029(4) 0.025(4)
O33 0.062(6) 0.064(6) 0.050(5) 0.008(5) 0.006(4) 0.007(5)
C3S 0.054(8) 0.032(6) 0.069(9) 0.012(6) 0.004(7) 0.017(6)
F31 0.058(4) 0.051(4) 0.082(5) 0.008(5) -0.001(4) 0.007(4)
F32 0.062(5) 0.057(5) 0.096(6) 0.038(5) 0.036(5) 0.020(4)
F33 0.075(6) 0.076(6) 0.082(6) -0.027(5) -0.003(5) -0.005(5)
S4 0.0434(19) 0.084(3) 0.0476(19) -0.0031(18) -0.0048(15) -0.0061(18)
O41 0.061(5) 0.078(7) 0.031(4) -0.008(4) -0.011(4) 0.014(5)
O42 0.037(5) 0.121(10) 0.074(6) 0.027(7) -0.015(4) -0.010(6)
O43 0.068(7) 0.071(7) 0.129(11) 0.042(7) -0.021(7) -0.027(6)
C4S 0.122(17) 0.081(12) 0.038(8) 0.003(8) 0.014(9) 0.002(11)
F41 0.101(8) 0.108(8) 0.083(7) 0.044(6) -0.004(6) -0.035(6)
F42 0.071(7) 0.220(16) 0.149(11) 0.067(11) 0.071(7) 0.064(9)
F43 0.30(2) 0.109(10) 0.048(6) -0.004(6) 0.036(9) 0.053(12)
S5 0.073(4) 0.149(6) 0.097(5) 0.000(4) -0.002(3) 0.054(4)
O51 0.134(13) 0.140(13) 0.087(10) 0.024(9) -0.015(9) 0.060(11)
O52 0.069(8) 0.26(2) 0.064(7) -0.061(10) -0.019(6) 0.054(10)
S6 0.0370(16) 0.061(2) 0.0525(19) 0.0045(16) 0.0128(14) -0.0102(15)
O61 0.036(4) 0.043(5) 0.056(5) -0.004(4) 0.008(4) -0.009(4)
O62 0.071(7) 0.161(13) 0.054(6) -0.002(7) 0.022(5) 0.026(8)
O63 0.117(11) 0.065(8) 0.159(13) 0.029(9) 0.019(9) -0.038(8)
C6S 0.035(7) 0.097(13) 0.058(9) -0.017(9) 0.002(6) 0.003(8)
F61 0.102(7) 0.072(6) 0.083(6) 0.032(5) -0.008(5) -0.012(6)
F62 0.085(7) 0.177(12) 0.057(6) -0.033(7) 0.003(5) 0.061(7)
F63 0.062(6) 0.102(8) 0.090(7) 0.000(6) -0.016(5) -0.019(5)
O1S 0.124(11) 0.056(7) 0.092(9) -0.003(6) -0.034(8) 0.004(7)
C8S 0.105(18) 0.078(15) 0.28(4) 0.044(18) 0.10(2) 0.003(12)
O1W 0.086(11) 0.171(17) 0.179(18) 0.064(14) 0.010(11) 0.006(11)

loop_
_atom_type_symbol
_atom_type_description
_atom_type_scat_dispersion_real
_atom_type_scat_dispersion_imag
_atom_type_scat_source
C C 0.0033 0.0016 'International Tables Vol C Tables 4.2.6.8 and 6.1.1.4'
H H 0.0000 0.0000 'International Tables Vol C Tables 4.2.6.8 and 6.1.1.4'
N N 0.0061 0.0033 'International Tables Vol C Tables 4.2.6.8 and 6.1.1.4'
O O 0.0106 0.0060 'International Tables Vol C Tables 4.2.6.8 and 6.1.1.4'
F F 0.0171 0.0103 'International Tables Vol C Tables 4.2.6.8 and 6.1.1.4'
S S 0.1246 0.1234 'International Tables Vol C Tables 4.2.6.8 and 6.1.1.4'
Gd Gd -0.1653 3.9035 'International Tables Vol C Tables 4.2.6.8 and 6.1.1.4'

loop_
_geom_angle_atom_site_label_1
_geom_angle_atom_site_label_2
_geom_angle_atom_site_label_3
_geom_angle
O1A Gd1A O3A 144.1(2)
O1A Gd1A O4A 84.8(2)
O3A Gd1A O4A 84.9(2)
O1A Gd1A O2A 85.8(2)
O3A Gd1A O2A 84.4(2)
O4A Gd1A O2A 147.0(2)
O1A Gd1A O5A 71.2(2)
O3A Gd1A O5A 73.0(2)
O4A Gd1A O5A 72.7(2)
O2A Gd1A O5A 74.3(2)
O1A Gd1A N3A 141.3(2)
O3A Gd1A N3A 66.6(2)
O4A Gd1A N3A 129.9(2)
O2A Gd1A N3A 72.6(2)
O5A Gd1A N3A 129.3(2)
O1A Gd1A N2A 74.8(2)
O3A Gd1A N2A 130.5(2)
O4A Gd1A N2A 140.3(2)
O2A Gd1A N2A 65.7(2)
O5A Gd1A N2A 128.5(2)
N3A Gd1A N2A 67.2(2)
O1A Gd1A N4A 130.7(2)
O3A Gd1A N4A 74.1(2)
O4A Gd1A N4A 65.4(2)
O2A Gd1A N4A 139.5(2)
O5A Gd1A N4A 128.1(2)
N3A Gd1A N4A 67.4(2)
N2A Gd1A N4A 103.3(2)
O1A Gd1A N1A 65.7(2)
O3A Gd1A N1A 142.1(2)
O4A Gd1A N1A 73.9(2)
O2A Gd1A N1A 129.4(2)
O5A Gd1A N1A 126.9(2)
N3A Gd1A N1A 103.8(2)
N2A Gd1A N1A 66.8(2)
N4A Gd1A N1A 68.6(2)
C11A O1A Gd1A 126.1(6)
C21A O2A Gd1A 122.7(6)
C31A O3A Gd1A 125.3(6)
C41A O4A Gd1A 125.4(6)
C1A N1A C10A 111.0(8)
C1A N1A C8A 108.8(8)
C10A N1A C8A 109.9(8)
C1A N1A Gd1A 112.2(6)
C10A N1A Gd1A 105.4(6)
C8A N1A Gd1A 109.6(6)
C3A N2A C2A 108.3(8)
C3A N2A C20A 109.9(8)
C2A N2A C20A 108.7(7)
C3A N2A Gd1A 111.8(6)
C2A N2A Gd1A 112.1(6)
C20A N2A Gd1A 106.0(5)
C4A N3A C30A 109.9(7)
C4A N3A C5A 108.1(8)
C30A N3A C5A 110.0(8)
C4A N3A Gd1A 111.6(6)
C30A N3A Gd1A 106.1(6)
C5A N3A Gd1A 111.2(5)
C6A N4A C40A 108.8(8)
C6A N4A C7A 110.2(8)
C40A N4A C7A 109.5(8)
C6A N4A Gd1A 111.8(6)
C40A N4A Gd1A 107.3(6)
C7A N4A Gd1A 109.2(5)
C11A N11A C12A 119.1(9)
C21A N21A C22A 121.7(8)
C31A N31A C32A 122.8(9)
C41A N41A C42A 122.3(8)
N1A C1A C2A 114.1(8)
N2A C2A C1A 111.3(7)
N2A C3A C4A 113.6(8)
N3A C4A C3A 112.7(8)
N3A C5A C6A 112.9(8)
N4A C6A C5A 111.7(8)
C8A C7A N4A 115.2(8)
C7A C8A N1A 111.1(8)
N1A C10A C11A 110.6(9)
O1A C11A N11A 123.3(10)
O1A C11A C10A 119.8(9)
N11A C11A C10A 116.8(8)
N11A C12A C14A 111.7(9)
N11A C12A C13A 106.5(9)
C14A C12A C13A 112.6(10)
C15A C14A C19A 120.1(12)
C15A C14A C12A 121.5(12)
C19A C14A C12A 118.5(11)
C14A C15A C16A 118.3(14)
C17A C16A C15A 121.0(14)
C18A C17A C16A 119.8(15)
C17A C18A C19A 120.0(17)
C14A C19A C18A 120.9(15)
C21A C20A N2A 109.7(7)
O2A C21A N21A 122.1(9)
O2A C21A C20A 121.3(8)
N21A C21A C20A 116.6(8)
N21A C22A C24A 111.2(8)
N21A C22A C23A 106.6(8)
C24A C22A C23A 111.4(8)
C29A C24A C25A 118.8(10)
C29A C24A C22A 119.6(10)
C25A C24A C22A 121.6(9)
C26A C25A C24A 120.4(12)
C25A C26A C27A 119.2(13)
C28A C27A C26A 121.2(12)
C27A C28A C29A 119.6(11)
C24A C29A C28A 120.6(11)
N3A C30A C31A 111.8(7)
O3A C31A N31A 121.9(9)
O3A C31A C30A 118.4(8)
N31A C31A C30A 119.6(9)
N31A C32A C33A 109.8(9)
N31A C32A C34A 113.1(9)
C33A C32A C34A 110.7(8)
C35A C34A C39A 119.8(11)
C35A C34A C32A 120.8(10)
C39A C34A C32A 119.4(11)
C34A C35A C36A 117.3(13)
C37A C36A C35A 122.2(17)
C36A C37A C38A 121.0(13)
C39A C38A C37A 118.3(15)
C38A C39A C34A 121.0(14)
N4A C40A C41A 111.6(8)
O4A C41A N41A 124.1(10)
O4A C41A C40A 118.0(9)
N41A C41A C40A 117.8(9)
N41A C42A C44A 113.1(8)
N41A C42A C43A 106.1(9)
C44A C42A C43A 112.2(9)
C45A C44A C49A 119.9(10)
C45A C44A C42A 121.6(10)
C49A C44A C42A 118.5(10)
C44A C45A C46A 121.4(11)
C47A C46A C45A 118.9(11)
C46A C47A C48A 119.3(10)
C49A C48A C47A 119.0(10)
C44A C49A C48A 121.3(10)
O4B Gd1B O3B 84.9(3)
O4B Gd1B O1B 84.5(2)
O3B Gd1B O1B 145.3(2)
O4B Gd1B O2B 145.3(2)
O3B Gd1B O2B 83.6(3)
O1B Gd1B O2B 86.6(3)
O4B Gd1B O5B 73.6(3)
O3B Gd1B O5B 72.6(2)
O1B Gd1B O5B 72.8(3)
O2B Gd1B O5B 71.7(3)
O4B Gd1B N2B 140.7(3)
O3B Gd1B N2B 131.0(3)
O1B Gd1B N2B 73.0(3)
O2B Gd1B N2B 66.3(3)
O5B Gd1B N2B 126.4(3)
O4B Gd1B N3B 130.2(2)
O3B Gd1B N3B 65.7(2)
O1B Gd1B N3B 141.3(3)
O2B Gd1B N3B 72.9(3)
O5B Gd1B N3B 127.2(3)
N2B Gd1B N3B 68.8(3)
O4B Gd1B N1B 73.0(3)
O3B Gd1B N1B 140.2(3)
O1B Gd1B N1B 66.0(3)
O2B Gd1B N1B 132.3(3)
O5B Gd1B N1B 128.5(3)
N2B Gd1B N1B 68.6(3)
N3B Gd1B N1B 104.3(3)
O4B Gd1B N4B 65.6(3)
O3B Gd1B N4B 73.9(3)
O1B Gd1B N4B 129.7(3)
O2B Gd1B N4B 140.1(3)
O5B Gd1B N4B 128.6(3)
N2B Gd1B N4B 105.0(3)
N3B Gd1B N4B 68.0(3)
N1B Gd1B N4B 66.9(2)
C11B O1B Gd1B 125.6(7)
C21B O2B Gd1B 122.2(8)
C31B O3B Gd1B 124.8(7)
C41B O4B Gd1B 124.9(7)
C8B N1B C10B 110.9(9)
C8B N1B C1B 109.2(8)
C10B N1B C1B 109.2(8)
C8B N1B Gd1B 112.1(6)
C10B N1B Gd1B 106.0(6)
C1B N1B Gd1B 109.4(7)
C3B N2B C20B 110.7(9)
C3B N2B C2B 107.1(9)
C20B N2B C2B 109.4(9)
C3B N2B Gd1B 111.9(6)
C20B N2B Gd1B 106.7(6)
C2B N2B Gd1B 111.1(7)
C30B N3B C5B 111.4(8)
C30B N3B C4B 109.4(8)
C5B N3B C4B 108.1(8)
C30B N3B Gd1B 106.4(6)
C5B N3B Gd1B 111.0(6)
C4B N3B Gd1B 110.5(6)
C40B N4B C7B 111.4(9)
C40B N4B C6B 110.9(7)
C7B N4B C6B 107.6(8)
C40B N4B Gd1B 106.6(6)
C7B N4B Gd1B 110.6(6)
C6B N4B Gd1B 109.7(6)
C11B N11B C12B 121.0(10)
C21B N21B C22B 122.2(10)
C31B N31B C32B 121.4(10)
C41B N41B C42B 122.0(9)
C2B C1B N1B 115.2(9)
C1B C2B N2B 112.2(9)
N2B C3B C4B 113.3(9)
N3B C4B C3B 111.5(9)
N3B C5B C6B 113.1(9)
N4B C6B C5B 112.4(8)
N4B C7B C8B 113.0(9)
N1B C8B C7B 113.0(9)
N1B C10B C11B 112.2(9)
O1B C11B N11B 122.9(11)
O1B C11B C10B 118.5(10)
N11B C11B C10B 118.6(10)
N11B C12B C14B 111.9(10)
N11B C12B C13B 108.3(11)
C14B C12B C13B 112.1(9)
C19B C14B C15B 119.3(13)
C19B C14B C12B 123.1(13)
C15B C14B C12B 117.6(13)
C16B C15B C14B 117.1(17)
C15B C16B C17B 120.3(18)
C18B C17B C16B 121.6(17)
C19B C18B C17B 117.8(18)
C18B C19B C14B 123.7(17)
N2B C20B C21B 109.6(9)
O2B C21B N21B 120.4(12)
O2B C21B C20B 122.1(11)
N21B C21B C20B 117.5(10)
N21B C22B C24B 111.9(10)
N21B C22B C23B 110.2(11)
C24B C22B C23B 112.1(13)
C25B C24B C29B 118.2(16)
C25B C24B C22B 121.3(13)
C29B C24B C22B 120.5(15)
C26B C25B C24B 120.0(16)
C25B C26B C27B 118.8(18)
C28B C27B C26B 126(2)
C27B C28B C29B 111.3(17)
C24B C29B C28B 126(2)
N3B C30B C31B 111.6(8)
O3B C31B N31B 122.6(10)
O3B C31B C30B 119.2(10)
N31B C31B C30B 117.9(10)
N31B C32B C33B 107.4(9)
N31B C32B C34B 108.5(9)
C33B C32B C34B 113.7(9)
C35B C34B C39B 114.8(12)
C35B C34B C32B 125.0(11)
C39B C34B C32B 120.1(12)
C34B C35B C36B 118.9(16)
C37B C36B C35B 123(2)
C36B C37B C38B 120.8(17)
C37B C38B C39B 117.1(16)
C38B C39B C34B 125.4(16)
N4B C40B C41B 109.9(9)
O4B C41B N41B 119.3(10)
O4B C41B C40B 120.5(10)
N41B C41B C40B 119.8(9)
N41B C42B C44B 113.7(9)
N41B C42B C43B 107.6(8)
C44B C42B C43B 114.1(9)
C49B C44B C45B 116.8(10)
C49B C44B C42B 123.0(10)
C45B C44B C42B 120.2(10)
C46B C45B C44B 119.2(11)
C45B C46B C47B 124.2(12)
C46B C47B C48B 116.9(10)
C49B C48B C47B 120.6(10)
C48B C49B C44B 122.0(11)
O13 S1 O11 114.0(6)
O13 S1 O12 115.6(5)
O11 S1 O12 115.2(5)
O13 S1 C1S 102.6(6)
O11 S1 C1S 105.0(7)
O12 S1 C1S 102.0(6)
F11 C1S F12 108.6(14)
F11 C1S F13 109.6(14)
F12 C1S F13 107.4(13)
F11 C1S S1 112.1(12)
F12 C1S S1 111.2(10)
F13 C1S S1 107.8(11)
O23 S2 O21 115.8(6)
O23 S2 O22 115.0(6)
O21 S2 O22 113.7(6)
O23 S2 C2S 100.9(6)
O21 S2 C2S 104.3(6)
O22 S2 C2S 104.8(5)
F21 C2S F23 108.6(9)
F21 C2S F22 108.5(9)
F23 C2S F22 104.6(10)
F21 C2S S2 113.1(9)
F23 C2S S2 110.8(8)
F22 C2S S2 111.0(8)
O33 S3 O31 118.1(6)
O33 S3 O32 113.4(6)
O31 S3 O32 113.9(5)
O33 S3 C3S 102.1(6)
O31 S3 C3S 102.4(6)
O32 S3 C3S 104.5(6)
F31 C3S F33 106.0(11)
F31 C3S F32 108.4(11)
F33 C3S F32 108.2(12)
F31 C3S S3 112.0(9)
F33 C3S S3 112.6(9)
F32 C3S S3 109.4(9)
O41 S4 O42 116.4(7)
O41 S4 O43 114.2(7)
O42 S4 O43 115.0(7)
O41 S4 C4S 102.7(8)
O42 S4 C4S 102.9(8)
O43 S4 C4S 103.1(9)
F41 C4S F42 108.7(19)
F41 C4S F43 110.8(14)
F42 C4S F43 105.6(16)
F41 C4S S4 113.2(13)
F42 C4S S4 109.9(11)
F43 C4S S4 108.5(15)
O53 S5 O52 124.7(18)
O53 S5 O51 111.2(18)
O52 S5 O51 118.1(8)
O53 S5 C5S 99.8(18)
O52 S5 C5S 98.7(12)
O51 S5 C5S 95.9(11)
F52 C5S F51 113(3)
F52 C5S F53 112(3)
F51 C5S F53 110(3)
F52 C5S S5 108(3)
F51 C5S S5 106(3)
F53 C5S S5 108(3)
O62 S6 O61 118.7(7)
O62 S6 O63 112.2(9)
O61 S6 O63 114.6(7)
O62 S6 C6S 104.9(7)
O61 S6 C6S 101.2(6)
O63 S6 C6S 102.6(9)
F62 C6S F61 107.6(14)
F62 C6S F63 109.8(13)
F61 C6S F63 107.0(13)
F62 C6S S6 111.8(11)
F61 C6S S6 110.0(10)
F63 C6S S6 110.5(11)
C7S O1S C7S' 65(3)
C8S C7S O1S 110(3)
C8S C7S C7S' 57(3)
O1S C7S C7S' 56(3)
C8S C7S' O1S 112(6)
C8S C7S' C7S 57(3)
O1S C7S' C7S 59(3)
C7S' C8S C7S 66(3)
O3S C11S C12S 103(4)

loop_
_geom_bond_atom_site_label_1
_geom_bond_atom_site_label_2
_geom_bond_distance
Gd1A O1A 2.347(7)
Gd1A O3A 2.348(7)
Gd1A O4A 2.389(6)
Gd1A O2A 2.398(6)
Gd1A O5A 2.408(7)
Gd1A N3A 2.681(8)
Gd1A N2A 2.688(8)
Gd1A N4A 2.688(8)
Gd1A N1A 2.694(8)
O1A C11A 1.224(11)
O2A C21A 1.267(11)
O3A C31A 1.257(12)
O4A C41A 1.273(12)
N1A C1A 1.452(13)
N1A C10A 1.497(13)
N1A C8A 1.512(12)
N2A C3A 1.463(13)
N2A C2A 1.489(11)
N2A C20A 1.503(12)
N3A C4A 1.458(13)
N3A C30A 1.467(13)
N3A C5A 1.497(12)
N4A C6A 1.458(13)
N4A C40A 1.476(13)
N4A C7A 1.506(13)
N11A C11A 1.328(13)
N11A C12A 1.498(13)
N21A C21A 1.327(12)
N21A C22A 1.481(12)
N31A C31A 1.278(12)
N31A C32A 1.450(13)
N41A C41A 1.297(13)
N41A C42A 1.495(14)
C1A C2A 1.524(13)
C3A C4A 1.528(14)
C5A C6A 1.538(15)
C7A C8A 1.498(14)
C10A C11A 1.503(15)
C12A C14A 1.513(14)
C12A C13A 1.555(15)
C14A C15A 1.377(17)
C14A C19A 1.400(17)
C15A C16A 1.41(2)
C16A C17A 1.41(2)
C17A C18A 1.35(3)
C18A C19A 1.39(2)
C20A C21A 1.481(13)
C22A C24A 1.517(14)
C22A C23A 1.562(14)
C24A C29A 1.384(15)
C24A C25A 1.410(15)
C25A C26A 1.384(17)
C26A C27A 1.40(2)
C27A C28A 1.358(19)
C28A C29A 1.402(17)
C30A C31A 1.538(14)
C32A C33A 1.527(14)
C32A C34A 1.527(15)
C34A C35A 1.360(18)
C34A C39A 1.409(17)
C35A C36A 1.394(18)
C36A C37A 1.33(3)
C37A C38A 1.37(2)
C38A C39A 1.354(19)
C40A C41A 1.523(15)
C42A C44A 1.511(15)
C42A C43A 1.537(15)
C44A C45A 1.360(16)
C44A C49A 1.367(14)
C45A C46A 1.404(18)
C46A C47A 1.402(17)
C47A C48A 1.406(16)
C48A C49A 1.397(16)
Gd1B O4B 2.335(7)
Gd1B O3B 2.345(7)
Gd1B O1B 2.347(7)
Gd1B O2B 2.352(7)
Gd1B O5B 2.421(7)
Gd1B N2B 2.653(9)
Gd1B N3B 2.669(9)
Gd1B N1B 2.679(9)
Gd1B N4B 2.701(8)
O1B C11B 1.244(13)
O2B C21B 1.260(13)
O3B C31B 1.256(13)
O4B C41B 1.257(12)
N1B C8B 1.458(13)
N1B C10B 1.464(14)
N1B C1B 1.526(14)
N2B C3B 1.497(15)
N2B C20B 1.489(15)
N2B C2B 1.516(15)
N3B C30B 1.457(13)
N3B C5B 1.491(14)
N3B C4B 1.524(13)
N4B C40B 1.460(14)
N4B C7B 1.483(13)
N4B C6B 1.500(13)
N11B C11B 1.302(14)
N11B C12B 1.492(15)
N21B C21B 1.339(16)
N21B C22B 1.477(16)
N31B C31B 1.304(14)
N31B C32B 1.494(14)
N41B C41B 1.334(14)
N41B C42B 1.473(14)
C1B C2B 1.459(18)
C3B C4B 1.536(15)
C5B C6B 1.503(15)
C7B C8B 1.501(14)
C10B C11B 1.531(16)
C12B C14B 1.486(18)
C12B C13B 1.533(17)
C14B C19B 1.36(2)
C14B C15B 1.462(19)
C15B C16B 1.35(2)
C16B C17B 1.43(3)
C17B C18B 1.37(3)
C18B C19B 1.34(2)
C20B C21B 1.508(17)
C22B C24B 1.51(2)
C22B C23B 1.515(18)
C24B C25B 1.35(2)
C24B C29B 1.36(2)
C25B C26B 1.33(2)
C26B C27B 1.38(2)
C27B C28B 1.35(3)
C28B C29B 1.38(2)
C30B C31B 1.495(14)
C32B C33B 1.517(15)
C32B C34B 1.518(15)
C34B C35B 1.358(16)
C34B C39B 1.401(17)
C35B C36B 1.42(2)
C36B C37B 1.30(3)
C37B C38B 1.34(3)
C38B C39B 1.36(2)
C40B C41B 1.508(15)
C42B C44B 1.486(15)
C42B C43B 1.539(15)
C44B C49B 1.387(15)
C44B C45B 1.403(15)
C45B C46B 1.336(15)
C46B C47B 1.356(16)
C47B C48B 1.381(17)
C48B C49B 1.347(16)
S1 O13 1.413(9)
S1 O11 1.423(8)
S1 O12 1.426(8)
S1 C1S 1.823(15)
C1S F11 1.269(18)
C1S F12 1.324(16)
C1S F13 1.340(19)
S2 O23 1.429(10)
S2 O21 1.429(10)
S2 O22 1.466(10)
S2 C2S 1.786(12)
C2S F21 1.285(14)
C2S F23 1.352(14)
C2S F22 1.380(14)
S3 O33 1.408(10)
S3 O31 1.427(8)
S3 O32 1.436(9)
S3 C3S 1.834(14)
C3S F31 1.308(14)
C3S F33 1.325(16)
C3S F32 1.334(15)
S4 O41 1.396(9)
S4 O42 1.439(10)
S4 O43 1.501(12)
S4 C4S 1.755(18)
C4S F41 1.322(19)
C4S F42 1.33(2)
C4S F43 1.38(2)
S5 O53 1.36(4)
S5 O52 1.403(13)
S5 O51 1.448(15)
S5 C5S 1.80(5)
C5S F52 1.22(3)
C5S F51 1.23(3)
C5S F53 1.23(3)
S6 O62 1.398(11)
S6 O61 1.417(8)
S6 O63 1.435(14)
S6 C6S 1.829(16)
C6S F62 1.299(16)
C6S F61 1.316(19)
C6S F63 1.356(16)
O1S C7S 1.50(4)
O1S C7S' 1.46(8)
C7S C8S 1.47(4)
C7S C7S' 1.60(8)
C7S' C8S 1.48(8)
O3S C11S 1.36(6)
C11S C12S 1.67(7)

loop_
_geom_hbond_atom_site_label_D
_geom_hbond_atom_site_label_H
_geom_hbond_atom_site_label_A
_geom_hbond_distance_DH
_geom_hbond_distance_HA
_geom_hbond_distance_DA
_geom_hbond_angle_DHA
_geom_hbond_site_symmetry_A
N11A H11A O23 0.87 1.98 2.848(13) 169.4 2_646
N21A H21A O61 0.87 2.07 2.920(12) 164.5 1_545
N31A H31A O12 0.87 2.05 2.853(11) 151.6 4
N41A H41A O31 0.87 2.03 2.889(11) 167.8 3_554
O5A H01A O41 0.83 2.03 2.865(11) 175.7 .
O5A H02A O1S 0.83 1.95 2.782(13) 178.1 .
N11B H11B O21 0.87 2.11 2.968(14) 169.0 .
N21B H21B O32 0.87 2.01 2.869(13) 169.3 .
N31B H31B O13 0.87 2.01 2.865(13) 166.0 .
N41B H41B O62 0.87 2.14 2.912(15) 146.9 .
O5B H01B O52 0.71 2.17 2.887(14) 175.4 .
O5B H02B O2S 0.67 1.91 2.58(3) 173.8 .
